data_5000030
loop_
_publ_author_name
'Precigoux, G.'
'Hospital, M.'
'van den Bosche, G.'

_journal_name_full 'Crystal Structure Communications'
_journal_page_first 435
_journal_page_last 439
_journal_volume 2
_journal_year 1973
_chemical_formula_sum 'C19 H30 O3'
_chemical_name_common testosterone
_space_group_IT_number 19
_symmetry_cell_setting orthorhombic
_symmetry_Int_Tables_number 19
_symmetry_space_group_name_Hall 'P 2ac 2ab'
_symmetry_space_group_name_H-M 'P 21 21 21'
_cell_angle_alpha 90
_cell_angle_beta 90
_cell_angle_gamma 90
_cell_formula_units_Z 4
_cell_length_a 15.966(6)
_cell_length_b 13.609(6)
_cell_length_c 7.952(4)
_cod_database_code 5000030

loop_
_symmetry_equiv_pos_site_id
_symmetry_equiv_pos_as_xyz
1 x,y,z
2 1/2+x,1/2-y,-z
3 -x,1/2+y,1/2-z
4 1/2-x,-y,1/2+z

loop_
_atom_site_label
_atom_site_type_symbol
_atom_site_fract_x
_atom_site_fract_y
_atom_site_fract_z
C1 C 0.06583 0.08541 0.14721
C2 C 0.05639 0.02412 -0.01451
C3 C 0.12126 -0.12515 0.13969
C4 C 0.18888 -0.20577 0.14015
C5 C 0.18806 -0.26320 -0.02510
C6 C 0.20123 -0.18963 -0.17037
C7 C 0.22072 -0.25483 -0.32360
C8 C 0.26790 -0.34280 -0.24908
C9 C 0.26557 -0.32994 -0.05441
C10 C 0.10915 -0.32498 -0.04497
C11 C -0.03232 -0.02020 -0.02592
C12 C 0.02164 0.18368 0.14156
C13 C 0.04735 0.24223 -0.01017
C14 C 0.06973 0.18816 -0.16058
C15 C 0.07015 0.08883 -0.16974
C16 C 0.08074 0.03876 -0.33500
C17 C 0.14902 -0.04144 -0.32776
C18 C 0.13207 -0.11319 -0.18320
C19 C 0.12665 -0.05614 -0.01586
H1 H 0.12790 0.09620 0.15840
H2 H -0.03170 0.17280 0.12000
H3 H 0.07850 0.23090 -0.27040
H4 H 0.02850 0.00610 -0.35980
H5 H 0.20360 -0.01520 -0.31560
H6 H 0.07960 -0.14760 -0.20390
H7 H 0.18680 -0.01960 -0.00880
H8 H 0.06380 -0.15680 0.13910
H9 H 0.24830 -0.17720 0.14940
H10 H 0.26180 -0.15080 -0.13090
H11 H 0.26850 -0.22190 -0.38670
H12 H 0.23980 -0.40860 -0.28320
H13 H 0.32430 -0.29580 -0.01750
H14 H 0.11170 -0.36670 -0.15610
H15 H -0.03840 -0.06320 -0.13310
H16 H 0.35010 -0.41380 0.35920
H17 H 0.04800 0.04520 0.23300
H18 H 0.02390 0.21970 0.25130
H19 H 0.09320 0.09150 -0.41690
H20 H 0.14670 -0.08450 -0.43560
H21 H 0.28730 -0.47030 0.41320
H22 H 0.13120 -0.07970 0.25530
H23 H 0.18140 -0.25360 0.24670
H24 H 0.16550 -0.27320 -0.38650
H25 H 0.32950 -0.34020 -0.26850
H26 H 0.06400 -0.28730 -0.04190
H27 H -0.07730 0.03680 -0.02200
H28 H 0.10400 -0.37930 0.03810
H29 H -0.03840 -0.06030 0.06490
H30 H 0.27850 -0.42100 0.11580
O1 O 0.29997 -0.41377 0.35319
O2 O 0.04694 0.33287 -0.00719
O3 O 0.26130 -0.42392 0.02369

loop_
_atom_type_symbol
_atom_type_radius_bond
C 0.68
H 0.20
O 0.68
